data_7709216
loop_
_publ_author_name
'Cesari, Cristiana'
'Bortoluzzi, Marco'
'Femoni, Cristina'
'Iapalucci, Maria Carmela'
'Zacchini, Stefano'

_publ_section_title
;
 Synthesis, molecular structure and fluxional behavior of the elusive
 [HRu4(CO)12]3-- carbonyl anion
;
_journal_name_full 'Dalton Transactions'
_journal_paper_doi 10.1039/D1DT03622J
_journal_year 2022
_chemical_formula_sum 'C36 H61 N3 O12 Ru4'
_chemical_formula_weight 1132.15
_space_group_crystal_system monoclinic
_space_group_IT_number 14
_space_group_name_Hall '-P 2yn'
_space_group_name_H-M_alt 'P 1 21/n 1'
_atom_sites_solution_hydrogens mixed
_audit_creation_method SHELXL-2014/7
_audit_update_record
;
2021-10-11 deposited with the CCDC.	2022-01-04 downloaded from the CCDC.
;
_cell_angle_alpha 90
_cell_angle_beta 97.884(2)
_cell_angle_gamma 90
_cell_formula_units_Z 4
_cell_length_a 12.9763(8)
_cell_length_b 19.4012(12)
_cell_length_c 18.0370(11)
_cell_measurement_reflns_used 9828
_cell_measurement_temperature 293(2)
_cell_measurement_theta_max 28.860
_cell_measurement_theta_min 2.510
_cell_volume 4498.0(5)
_computing_cell_refinement 'APEX2 (Bruker AXS, 2006)'
_computing_data_collection 'APEX2 (Bruker AXS, 2006)'
_computing_data_reduction 'SAINT (Bruker AXS, 2004)'
_computing_molecular_graphics 'SCHAKAL99 (Keller, 1999)'
_computing_publication_material 'XCIF (Bruker AXS, 2001)'
_computing_structure_refinement 'SHELXL-2014/7 (Sheldrick, 2014)'
_computing_structure_solution 'SHELXL-2014/7 (Sheldrick, 2014)'
_diffrn_ambient_temperature 293(2)
_diffrn_measured_fraction_theta_full 1.000
_diffrn_measured_fraction_theta_max 0.996
_diffrn_measurement_device_type 'PHOTON2 area detector'
_diffrn_measurement_method 'phi and omega scans'
_diffrn_radiation_type MoK\a
_diffrn_radiation_wavelength 0.71073
_diffrn_reflns_av_R_equivalents 0.0815
_diffrn_reflns_av_unetI/netI 0.0493
_diffrn_reflns_Laue_measured_fraction_full 1.000
_diffrn_reflns_Laue_measured_fraction_max 0.996
_diffrn_reflns_limit_h_max 15
_diffrn_reflns_limit_h_min -15
_diffrn_reflns_limit_k_max 23
_diffrn_reflns_limit_k_min -23
_diffrn_reflns_limit_l_max 22
_diffrn_reflns_limit_l_min -22
_diffrn_reflns_number 56877
_diffrn_reflns_point_group_measured_fraction_full 1.000
_diffrn_reflns_point_group_measured_fraction_max 0.996
_diffrn_reflns_theta_full 25.242
_diffrn_reflns_theta_max 26.036
_diffrn_reflns_theta_min 1.549
_diffrn_source 'fine-focus sealed tube'
_exptl_absorpt_coefficient_mu 1.375
_exptl_absorpt_correction_T_max 0.3348
_exptl_absorpt_correction_T_min 0.2641
_exptl_absorpt_correction_type empirical
_exptl_absorpt_process_details
;
 Data were corrected for Lorentz polarization and absorption
 effects (empirical absorption corrections SADABS).
 R(int) = 0.1244 (selected reflections only, before parameter refinement)
 R(int) = 0.0823 (selected reflections only, after parameter refinement)
;
_exptl_crystal_colour orange
_exptl_crystal_density_diffrn 1.672
_exptl_crystal_description prism
_exptl_crystal_F_000 2280
_exptl_crystal_size_max 0.140
_exptl_crystal_size_mid 0.120
_exptl_crystal_size_min 0.110
_refine_diff_density_max 2.194
_refine_diff_density_min -1.663
_refine_diff_density_rms 0.196
_refine_ls_extinction_method none
_refine_ls_goodness_of_fit_ref 1.157
_refine_ls_hydrogen_treatment mixed
_refine_ls_matrix_type full
_refine_ls_number_parameters 647
_refine_ls_number_reflns 8833
_refine_ls_number_restraints 825
_refine_ls_restrained_S_all 1.117
_refine_ls_R_factor_all 0.0993
_refine_ls_R_factor_gt 0.0879
_refine_ls_shift/su_max 0.000
_refine_ls_shift/su_mean 0.000
_refine_ls_structure_factor_coef Fsqd
_refine_ls_weighting_details 'w=1/[\s^2^(Fo^2^)+(0.0658P)^2^+49.9903P] where P=(Fo^2^+2Fc^2^)/3'
_refine_ls_weighting_scheme calc
_refine_ls_wR_factor_gt 0.1920
_refine_ls_wR_factor_ref 0.1983
_reflns_Friedel_coverage 0.000
_reflns_number_gt 7610
_reflns_number_total 8833
_reflns_threshold_expression 'I > 2\s(I)'
_cod_data_source_file d1dt03622j3.cif
_cod_data_source_block 4
_cod_original_sg_symbol_H-M 'P 21/n'
_cod_database_code 7709216
_shelx_shelxl_version_number 2014/7
_shelx_space_group_comment
;
The symmetry employed for this shelxl refinement is uniquely defined
by the following loop, which should always be used as a source of
symmetry information in preference to the above space-group names.
They are only intended as comments.
;
_shelx_estimated_absorpt_t_min 0.831
_shelx_estimated_absorpt_t_max 0.863

loop_
_space_group_symop_operation_xyz
'x, y, z'
'-x+1/2, y+1/2, -z+1/2'
'-x, -y, -z'
'x-1/2, -y-1/2, z-1/2'

loop_
_atom_site_label
_atom_site_type_symbol
_atom_site_fract_x
_atom_site_fract_y
_atom_site_fract_z
_atom_site_U_iso_or_equiv
_atom_site_adp_type
_atom_site_occupancy
_atom_site_site_symmetry_order
_atom_site_calc_flag
_atom_site_refinement_flags_posn
_atom_site_refinement_flags_adp
_atom_site_refinement_flags_occupancy
_atom_site_disorder_assembly
_atom_site_disorder_group
Ru1 Ru 0.56556(6) 0.25312(5) 0.31089(4) 0.0323(2) Uani 1 1 d . . . . .
Ru2 Ru 0.45668(6) 0.33705(4) 0.20022(4) 0.0294(2) Uani 1 1 d D . . . .
H1 H 0.418(5) 0.2535(7) 0.166(5) 0.035 Uiso 1 1 d D U . . .
Ru3 Ru 0.53664(6) 0.20936(4) 0.16154(4) 0.0289(2) Uani 1 1 d D . . . .
Ru4 Ru 0.36679(6) 0.21457(4) 0.24282(4) 0.0305(2) Uani 1 1 d D . . . .
C1 C 0.6951(10) 0.2941(7) 0.3049(6) 0.049(3) Uani 1 1 d . U . . .
C2 C 0.5973(9) 0.1647(7) 0.3501(7) 0.047(3) Uani 1 1 d . U . . .
C3 C 0.5167(9) 0.2999(7) 0.3903(8) 0.054(3) Uani 1 1 d . U . . .
C4 C 0.5260(9) 0.4082(6) 0.2577(6) 0.041(2) Uani 1 1 d . U . . .
C5 C 0.3848(8) 0.3921(5) 0.1266(6) 0.034(2) Uani 1 1 d . U . . .
C6 C 0.5873(8) 0.3110(5) 0.1457(6) 0.035(2) Uani 1 1 d . U . . .
C7 C 0.6663(9) 0.1702(6) 0.1888(6) 0.042(2) Uani 1 1 d . U . . .
C8 C 0.5190(8) 0.1759(5) 0.0637(6) 0.036(2) Uani 1 1 d . U . . .
C9 C 0.4524(9) 0.1303(6) 0.2101(7) 0.042(3) Uani 1 1 d . U . . .
C10 C 0.3560(9) 0.1826(6) 0.3383(6) 0.041(2) Uani 1 1 d . U . . .
C11 C 0.2320(8) 0.1923(5) 0.1985(6) 0.034(2) Uani 1 1 d . U . . .
C12 C 0.3384(8) 0.3199(5) 0.2667(6) 0.037(2) Uani 1 1 d . U . . .
O1 O 0.7776(7) 0.3175(5) 0.3083(6) 0.065(3) Uani 1 1 d . U . . .
O2 O 0.6209(8) 0.1140(5) 0.3801(6) 0.068(3) Uani 1 1 d . U . . .
O3 O 0.4955(8) 0.3275(6) 0.4423(5) 0.073(3) Uani 1 1 d . U . . .
O4 O 0.5684(8) 0.4523(5) 0.2879(5) 0.064(3) Uani 1 1 d . U . . .
O5 O 0.3435(7) 0.4302(4) 0.0827(5) 0.055(2) Uani 1 1 d . U . . .
O6 O 0.6550(6) 0.3406(5) 0.1199(6) 0.061(2) Uani 1 1 d . U . . .
O7 O 0.7473(7) 0.1454(5) 0.2028(6) 0.067(3) Uani 1 1 d . U . . .
O8 O 0.5142(7) 0.1512(5) 0.0053(5) 0.056(2) Uani 1 1 d . U . . .
O9 O 0.4568(8) 0.0696(4) 0.2152(6) 0.065(3) Uani 1 1 d . U . . .
O10 O 0.3442(8) 0.1640(6) 0.3965(5) 0.069(3) Uani 1 1 d . U . . .
O11 O 0.1478(7) 0.1789(5) 0.1772(5) 0.059(2) Uani 1 1 d . U . . .
O12 O 0.2843(8) 0.3515(5) 0.3033(5) 0.062(2) Uani 1 1 d . U . . .
N1 N 0.9954(8) 0.3842(6) 0.1290(6) 0.060(2) Uani 1 1 d D U . . .
C101 C 1.0951(15) 0.3456(13) 0.1375(13) 0.066(3) Uani 0.614(11) 1 d D U P A 1
H10A H 1.0875 0.3054 0.1683 0.079 Uiso 0.614(11) 1 calc R U P A 1
H10B H 1.1482 0.3746 0.1648 0.079 Uiso 0.614(11) 1 calc R U P A 1
C102 C 1.135(2) 0.321(2) 0.0662(17) 0.067(4) Uani 0.614(11) 1 d D U P A 1
H10C H 1.1993 0.2972 0.0789 0.101 Uiso 0.614(11) 1 calc R U P A 1
H10D H 1.0844 0.2911 0.0391 0.101 Uiso 0.614(11) 1 calc R U P A 1
H10E H 1.1454 0.3605 0.0356 0.101 Uiso 0.614(11) 1 calc R U P A 1
C103 C 0.9057(17) 0.3479(11) 0.0864(13) 0.070(3) Uani 0.614(11) 1 d D U P A 1
H10F H 0.9184 0.3431 0.0349 0.083 Uiso 0.614(11) 1 calc R U P A 1
H10G H 0.8442 0.3763 0.0865 0.083 Uiso 0.614(11) 1 calc R U P A 1
C104 C 0.884(3) 0.2775(13) 0.1159(17) 0.083(5) Uani 0.614(11) 1 d D U P A 1
H10H H 0.8246 0.2578 0.0853 0.125 Uiso 0.614(11) 1 calc R U P A 1
H10I H 0.9431 0.2483 0.1148 0.125 Uiso 0.614(11) 1 calc R U P A 1
H10J H 0.8688 0.2816 0.1665 0.125 Uiso 0.614(11) 1 calc R U P A 1
C105 C 0.9725(18) 0.4067(13) 0.2033(11) 0.067(3) Uani 0.614(11) 1 d D U P A 1
H10K H 1.0320 0.4324 0.2273 0.080 Uiso 0.614(11) 1 calc R U P A 1
H10L H 0.9659 0.3658 0.2334 0.080 Uiso 0.614(11) 1 calc R U P A 1
C106 C 0.876(2) 0.4507(19) 0.2052(18) 0.069(4) Uani 0.614(11) 1 d D U P A 1
H10M H 0.8691 0.4620 0.2561 0.103 Uiso 0.614(11) 1 calc R U P A 1
H10N H 0.8818 0.4923 0.1773 0.103 Uiso 0.614(11) 1 calc R U P A 1
H10O H 0.8155 0.4255 0.1833 0.103 Uiso 0.614(11) 1 calc R U P A 1
C107 C 1.0027(18) 0.4464(10) 0.0794(12) 0.066(3) Uani 0.614(11) 1 d D U P A 1
H10P H 0.9358 0.4696 0.0732 0.079 Uiso 0.614(11) 1 calc R U P A 1
H10Q H 1.0147 0.4302 0.0304 0.079 Uiso 0.614(11) 1 calc R U P A 1
C108 C 1.087(2) 0.4996(14) 0.1067(17) 0.080(5) Uani 0.614(11) 1 d D U P A 1
H10R H 1.0847 0.5366 0.0712 0.120 Uiso 0.614(11) 1 calc R U P A 1
H10S H 1.0751 0.5175 0.1544 0.120 Uiso 0.614(11) 1 calc R U P A 1
H10T H 1.1542 0.4780 0.1115 0.120 Uiso 0.614(11) 1 calc R U P A 1
C111 C 1.028(3) 0.367(2) 0.0564(14) 0.066(3) Uani 0.386(11) 1 d D U P A 2
H11A H 1.0509 0.4095 0.0351 0.080 Uiso 0.386(11) 1 calc R U P A 2
H11B H 0.9667 0.3515 0.0236 0.080 Uiso 0.386(11) 1 calc R U P A 2
C112 C 1.113(4) 0.313(3) 0.054(3) 0.067(4) Uani 0.386(11) 1 d D U P A 2
H11C H 1.1263 0.3074 0.0037 0.101 Uiso 0.386(11) 1 calc R U P A 2
H11D H 1.1753 0.3286 0.0848 0.101 Uiso 0.386(11) 1 calc R U P A 2
H11E H 1.0908 0.2704 0.0732 0.101 Uiso 0.386(11) 1 calc R U P A 2
C113 C 0.984(3) 0.3215(15) 0.1743(19) 0.069(3) Uani 0.386(11) 1 d D U P A 2
H11F H 0.9729 0.3367 0.2237 0.083 Uiso 0.386(11) 1 calc R U P A 2
H11G H 1.0504 0.2976 0.1800 0.083 Uiso 0.386(11) 1 calc R U P A 2
C114 C 0.901(4) 0.269(2) 0.149(3) 0.083(5) Uani 0.386(11) 1 d D U P A 2
H11H H 0.9046 0.2317 0.1843 0.125 Uiso 0.386(11) 1 calc R U P A 2
H11I H 0.8336 0.2900 0.1447 0.125 Uiso 0.386(11) 1 calc R U P A 2
H11J H 0.9117 0.2508 0.1007 0.125 Uiso 0.386(11) 1 calc R U P A 2
C115 C 0.903(2) 0.4277(18) 0.118(2) 0.066(3) Uani 0.386(11) 1 d D U P A 2
H11K H 0.8508 0.4046 0.0826 0.080 Uiso 0.386(11) 1 calc R U P A 2
H11L H 0.9209 0.4702 0.0942 0.080 Uiso 0.386(11) 1 calc R U P A 2
C116 C 0.854(4) 0.446(3) 0.187(2) 0.069(4) Uani 0.386(11) 1 d D U P A 2
H10U H 0.7938 0.4748 0.1727 0.103 Uiso 0.386(11) 1 calc R U P A 2
H10V H 0.8328 0.4048 0.2100 0.103 Uiso 0.386(11) 1 calc R U P A 2
H10W H 0.9032 0.4707 0.2217 0.103 Uiso 0.386(11) 1 calc R U P A 2
C117 C 1.086(2) 0.4123(17) 0.1800(18) 0.068(4) Uani 0.386(11) 1 d D U P A 2
H11M H 1.1444 0.3813 0.1808 0.081 Uiso 0.386(11) 1 calc R U P A 2
H11N H 1.0678 0.4151 0.2304 0.081 Uiso 0.386(11) 1 calc R U P A 2
C118 C 1.116(4) 0.4840(18) 0.155(3) 0.080(5) Uani 0.386(11) 1 d D U P A 2
H11O H 1.1744 0.5007 0.1888 0.120 Uiso 0.386(11) 1 calc R U P A 2
H11P H 1.1351 0.4812 0.1054 0.120 Uiso 0.386(11) 1 calc R U P A 2
H11Q H 1.0586 0.5149 0.1550 0.120 Uiso 0.386(11) 1 calc R U P A 2
N2 N 0.4898(7) 0.3653(5) 0.8824(5) 0.0424(17) Uani 1 1 d D U . . .
C201 C 0.4916(16) 0.3066(9) 0.8279(10) 0.051(3) Uani 0.590(10) 1 d D U P B 1
H20A H 0.5050 0.3254 0.7802 0.061 Uiso 0.590(10) 1 calc R U P B 1
H20B H 0.4232 0.2856 0.8201 0.061 Uiso 0.590(10) 1 calc R U P B 1
C202 C 0.5711(18) 0.2510(12) 0.8513(14) 0.061(4) Uani 0.590(10) 1 d D U P B 1
H20C H 0.5666 0.2160 0.8134 0.092 Uiso 0.590(10) 1 calc R U P B 1
H20D H 0.6396 0.2707 0.8577 0.092 Uiso 0.590(10) 1 calc R U P B 1
H20E H 0.5576 0.2309 0.8976 0.092 Uiso 0.590(10) 1 calc R U P B 1
C203 C 0.5944(13) 0.3995(11) 0.8937(10) 0.049(3) Uani 0.590(10) 1 d D U P B 1
H20F H 0.6455 0.3658 0.9145 0.059 Uiso 0.590(10) 1 calc R U P B 1
H20G H 0.5930 0.4357 0.9306 0.059 Uiso 0.590(10) 1 calc R U P B 1
C204 C 0.6313(19) 0.4310(13) 0.8240(11) 0.049(4) Uani 0.590(10) 1 d D U P B 1
H20H H 0.6987 0.4514 0.8374 0.074 Uiso 0.590(10) 1 calc R U P B 1
H20I H 0.6356 0.3956 0.7874 0.074 Uiso 0.590(10) 1 calc R U P B 1
H20J H 0.5829 0.4657 0.8035 0.074 Uiso 0.590(10) 1 calc R U P B 1
C205 C 0.4063(15) 0.4117(10) 0.8465(11) 0.053(3) Uani 0.590(10) 1 d D U P B 1
H20K H 0.3404 0.3873 0.8414 0.063 Uiso 0.590(10) 1 calc R U P B 1
H20L H 0.4205 0.4235 0.7967 0.063 Uiso 0.590(10) 1 calc R U P B 1
C206 C 0.397(2) 0.4778(13) 0.8909(15) 0.062(4) Uani 0.590(10) 1 d D U P B 1
H20M H 0.3422 0.5059 0.8655 0.093 Uiso 0.590(10) 1 calc R U P B 1
H20N H 0.3813 0.4665 0.9400 0.093 Uiso 0.590(10) 1 calc R U P B 1
H20O H 0.4614 0.5027 0.8952 0.093 Uiso 0.590(10) 1 calc R U P B 1
C207 C 0.4721(15) 0.3401(10) 0.9569(9) 0.047(3) Uani 0.590(10) 1 d D U P B 1
H20P H 0.4705 0.3793 0.9901 0.056 Uiso 0.590(10) 1 calc R U P B 1
H20Q H 0.5302 0.3112 0.9770 0.056 Uiso 0.590(10) 1 calc R U P B 1
C208 C 0.3714(17) 0.2991(16) 0.9563(17) 0.050(4) Uani 0.590(10) 1 d D U P B 1
H20R H 0.3649 0.2844 1.0063 0.075 Uiso 0.590(10) 1 calc R U P B 1
H20S H 0.3132 0.3277 0.9377 0.075 Uiso 0.590(10) 1 calc R U P B 1
H20T H 0.3730 0.2595 0.9246 0.075 Uiso 0.590(10) 1 calc R U P B 1
C211 C 0.578(2) 0.3249(13) 0.9222(15) 0.051(3) Uani 0.410(10) 1 d D U P B 2
H21A H 0.5592 0.3115 0.9704 0.061 Uiso 0.410(10) 1 calc R U P B 2
H21B H 0.6373 0.3555 0.9319 0.061 Uiso 0.410(10) 1 calc R U P B 2
C212 C 0.613(3) 0.2599(16) 0.885(2) 0.061(4) Uani 0.410(10) 1 d D U P B 2
H21C H 0.6704 0.2392 0.9164 0.092 Uiso 0.410(10) 1 calc R U P B 2
H21D H 0.5567 0.2278 0.8763 0.092 Uiso 0.410(10) 1 calc R U P B 2
H21E H 0.6352 0.2720 0.8376 0.092 Uiso 0.410(10) 1 calc R U P B 2
C213 C 0.508(2) 0.3857(15) 0.8067(11) 0.050(3) Uani 0.410(10) 1 d D U P B 2
H21F H 0.4460 0.4093 0.7833 0.059 Uiso 0.410(10) 1 calc R U P B 2
H21G H 0.5142 0.3438 0.7783 0.059 Uiso 0.410(10) 1 calc R U P B 2
C214 C 0.601(2) 0.4312(19) 0.797(2) 0.049(4) Uani 0.410(10) 1 d D U P B 2
H21H H 0.6028 0.4400 0.7449 0.074 Uiso 0.410(10) 1 calc R U P B 2
H21I H 0.5959 0.4741 0.8229 0.074 Uiso 0.410(10) 1 calc R U P B 2
H21J H 0.6644 0.4082 0.8178 0.074 Uiso 0.410(10) 1 calc R U P B 2
C215 C 0.483(2) 0.4268(12) 0.9309(15) 0.051(3) Uani 0.410(10) 1 d D U P B 2
H21K H 0.5432 0.4556 0.9288 0.061 Uiso 0.410(10) 1 calc R U P B 2
H21L H 0.4840 0.4116 0.9823 0.061 Uiso 0.410(10) 1 calc R U P B 2
C216 C 0.385(3) 0.470(2) 0.909(2) 0.062(4) Uani 0.410(10) 1 d D U P B 2
H21M H 0.3855 0.5088 0.9425 0.093 Uiso 0.410(10) 1 calc R U P B 2
H21N H 0.3837 0.4866 0.8587 0.093 Uiso 0.410(10) 1 calc R U P B 2
H21O H 0.3244 0.4426 0.9122 0.093 Uiso 0.410(10) 1 calc R U P B 2
C217 C 0.3932(18) 0.3240(14) 0.8776(15) 0.049(3) Uani 0.410(10) 1 d D U P B 2
H21P H 0.4061 0.2798 0.8556 0.058 Uiso 0.410(10) 1 calc R U P B 2
H21Q H 0.3399 0.3471 0.8435 0.058 Uiso 0.410(10) 1 calc R U P B 2
C218 C 0.350(3) 0.311(3) 0.951(2) 0.050(4) Uani 0.410(10) 1 d D U P B 2
H21R H 0.2876 0.2838 0.9416 0.075 Uiso 0.410(10) 1 calc R U P B 2
H21S H 0.4006 0.2866 0.9852 0.075 Uiso 0.410(10) 1 calc R U P B 2
H21T H 0.3343 0.3542 0.9730 0.075 Uiso 0.410(10) 1 calc R U P B 2
N3 N 0.2420(8) 0.0040(5) 0.0078(6) 0.054(2) Uani 1 1 d D U . . .
C301 C 0.1905(15) 0.0708(8) -0.0181(11) 0.057(3) Uani 0.690(10) 1 d D U P C 1
H30A H 0.1239 0.0730 0.0005 0.069 Uiso 0.690(10) 1 calc R U P C 1
H30B H 0.1764 0.0698 -0.0723 0.069 Uiso 0.690(10) 1 calc R U P C 1
C302 C 0.250(3) 0.1368(11) 0.0048(16) 0.054(4) Uani 0.690(10) 1 d D U P C 1
H30C H 0.2094 0.1758 -0.0149 0.081 Uiso 0.690(10) 1 calc R U P C 1
H30D H 0.2623 0.1398 0.0584 0.081 Uiso 0.690(10) 1 calc R U P C 1
H30E H 0.3150 0.1365 -0.0147 0.081 Uiso 0.690(10) 1 calc R U P C 1
C303 C 0.3496(13) 0.0021(11) -0.0149(10) 0.061(3) Uani 0.690(10) 1 d D U P C 1
H30F H 0.3816 -0.0417 0.0004 0.074 Uiso 0.690(10) 1 calc R U P C 1
H30G H 0.3911 0.0381 0.0119 0.074 Uiso 0.690(10) 1 calc R U P C 1
C304 C 0.352(2) 0.0116(13) -0.0997(12) 0.071(4) Uani 0.690(10) 1 d D U P C 1
H30H H 0.4229 0.0099 -0.1097 0.107 Uiso 0.690(10) 1 calc R U P C 1
H30I H 0.3128 -0.0245 -0.1268 0.107 Uiso 0.690(10) 1 calc R U P C 1
H30J H 0.3224 0.0555 -0.1153 0.107 Uiso 0.690(10) 1 calc R U P C 1
C305 C 0.1754(15) -0.0520(8) -0.0290(12) 0.063(3) Uani 0.690(10) 1 d D U P C 1
H30K H 0.1693 -0.0455 -0.0828 0.076 Uiso 0.690(10) 1 calc R U P C 1
H30L H 0.1063 -0.0472 -0.0149 0.076 Uiso 0.690(10) 1 calc R U P C 1
C306 C 0.2134(19) -0.1258(10) -0.0109(14) 0.065(4) Uani 0.690(10) 1 d D U P C 1
H30M H 0.1655 -0.1580 -0.0372 0.098 Uiso 0.690(10) 1 calc R U P C 1
H30N H 0.2809 -0.1320 -0.0261 0.098 Uiso 0.690(10) 1 calc R U P C 1
H30O H 0.2177 -0.1337 0.0420 0.098 Uiso 0.690(10) 1 calc R U P C 1
C307 C 0.2531(15) -0.0014(11) 0.0912(9) 0.063(3) Uani 0.690(10) 1 d D U P C 1
H30P H 0.2973 0.0360 0.1123 0.075 Uiso 0.690(10) 1 calc R U P C 1
H30Q H 0.2888 -0.0442 0.1059 0.075 Uiso 0.690(10) 1 calc R U P C 1
C308 C 0.1529(17) 0.0005(13) 0.1259(14) 0.071(4) Uani 0.690(10) 1 d D U P C 1
H30R H 0.1688 -0.0033 0.1793 0.107 Uiso 0.690(10) 1 calc R U P C 1
H30S H 0.1175 0.0433 0.1134 0.107 Uiso 0.690(10) 1 calc R U P C 1
H30T H 0.1090 -0.0372 0.1070 0.107 Uiso 0.690(10) 1 calc R U P C 1
C311 C 0.298(3) 0.0622(15) 0.048(2) 0.058(3) Uani 0.310(10) 1 d D U P C 2
H31A H 0.3709 0.0604 0.0399 0.069 Uiso 0.310(10) 1 calc R U P C 2
H31B H 0.2957 0.0576 0.1009 0.069 Uiso 0.310(10) 1 calc R U P C 2
C312 C 0.253(6) 0.132(2) 0.021(4) 0.054(4) Uani 0.310(10) 1 d D U P C 2
H31C H 0.2915 0.1683 0.0481 0.081 Uiso 0.310(10) 1 calc R U P C 2
H31D H 0.2565 0.1372 -0.0316 0.081 Uiso 0.310(10) 1 calc R U P C 2
H31E H 0.1813 0.1344 0.0293 0.081 Uiso 0.310(10) 1 calc R U P C 2
C313 C 0.241(3) -0.002(2) -0.0734(12) 0.061(3) Uani 0.310(10) 1 d D U P C 2
H31F H 0.2085 0.0378 -0.0991 0.073 Uiso 0.310(10) 1 calc R U P C 2
H31G H 0.2032 -0.0432 -0.0924 0.073 Uiso 0.310(10) 1 calc R U P C 2
C314 C 0.356(4) -0.007(3) -0.084(4) 0.071(4) Uani 0.310(10) 1 d D U P C 2
H31H H 0.3614 -0.0115 -0.1366 0.107 Uiso 0.310(10) 1 calc R U P C 2
H31I H 0.3919 0.0335 -0.0647 0.107 Uiso 0.310(10) 1 calc R U P C 2
H31J H 0.3867 -0.0469 -0.0581 0.107 Uiso 0.310(10) 1 calc R U P C 2
C315 C 0.288(3) -0.0570(14) 0.048(2) 0.061(3) Uani 0.310(10) 1 d D U P C 2
H31K H 0.2752 -0.0543 0.0995 0.074 Uiso 0.310(10) 1 calc R U P C 2
H31L H 0.3630 -0.0553 0.0482 0.074 Uiso 0.310(10) 1 calc R U P C 2
C316 C 0.249(4) -0.127(2) 0.016(3) 0.065(4) Uani 0.310(10) 1 d D U P C 2
H31M H 0.2833 -0.1634 0.0460 0.098 Uiso 0.310(10) 1 calc R U P C 2
H31N H 0.1751 -0.1303 0.0170 0.098 Uiso 0.310(10) 1 calc R U P C 2
H31O H 0.2631 -0.1313 -0.0345 0.098 Uiso 0.310(10) 1 calc R U P C 2
C317 C 0.1315(19) 0.003(2) 0.021(2) 0.062(3) Uani 0.310(10) 1 d D U P C 2
H31P H 0.0996 -0.0380 -0.0030 0.074 Uiso 0.310(10) 1 calc R U P C 2
H31Q H 0.0973 0.0423 -0.0042 0.074 Uiso 0.310(10) 1 calc R U P C 2
C318 C 0.106(5) 0.003(3) 0.101(2) 0.071(4) Uani 0.310(10) 1 d D U P C 2
H31R H 0.0323 0.0026 0.1007 0.107 Uiso 0.310(10) 1 calc R U P C 2
H31S H 0.1367 -0.0363 0.1275 0.107 Uiso 0.310(10) 1 calc R U P C 2
H31T H 0.1343 0.0445 0.1262 0.107 Uiso 0.310(10) 1 calc R U P C 2

loop_
_atom_site_aniso_label
_atom_site_aniso_U_11
_atom_site_aniso_U_22
_atom_site_aniso_U_33
_atom_site_aniso_U_23
_atom_site_aniso_U_13
_atom_site_aniso_U_12
Ru1 0.0313(4) 0.0349(4) 0.0293(4) -0.0002(3) -0.0015(3) 0.0003(3)
Ru2 0.0307(4) 0.0240(4) 0.0341(4) 0.0003(3) 0.0067(3) 0.0009(3)
Ru3 0.0286(4) 0.0283(4) 0.0311(4) -0.0027(3) 0.0083(3) 0.0035(3)
Ru4 0.0272(4) 0.0315(4) 0.0339(4) 0.0009(3) 0.0081(3) -0.0041(3)
C1 0.054(7) 0.057(7) 0.037(6) 0.013(5) 0.008(5) 0.001(6)
C2 0.040(6) 0.046(7) 0.056(7) 0.005(6) 0.007(5) -0.004(5)
C3 0.035(6) 0.069(8) 0.063(8) -0.001(6) 0.017(6) -0.006(6)
C4 0.053(6) 0.035(6) 0.034(5) -0.003(4) 0.007(5) -0.004(5)
C5 0.033(5) 0.031(5) 0.039(5) -0.003(4) 0.010(4) 0.001(4)
C6 0.036(5) 0.037(5) 0.034(5) 0.002(4) 0.006(4) 0.004(4)
C7 0.039(6) 0.049(6) 0.037(6) -0.005(5) 0.006(5) 0.001(5)
C8 0.036(5) 0.039(6) 0.033(5) 0.001(4) 0.011(4) 0.004(4)
C9 0.041(6) 0.033(6) 0.057(7) 0.005(5) 0.020(5) -0.009(5)
C10 0.044(6) 0.048(6) 0.031(5) 0.011(5) 0.003(5) 0.000(5)
C11 0.034(5) 0.027(5) 0.044(6) 0.003(4) 0.011(4) -0.003(4)
C12 0.029(5) 0.034(5) 0.049(6) -0.002(5) 0.008(5) 0.005(4)
O1 0.050(5) 0.067(6) 0.078(6) 0.015(5) 0.009(5) -0.013(5)
O2 0.074(6) 0.047(5) 0.078(6) 0.010(5) -0.003(5) 0.004(5)
O3 0.063(6) 0.103(8) 0.052(5) -0.029(5) 0.010(5) 0.015(6)
O4 0.087(7) 0.038(5) 0.063(6) -0.009(4) -0.009(5) -0.010(5)
O5 0.067(6) 0.049(5) 0.048(5) 0.011(4) -0.001(4) 0.011(4)
O6 0.033(4) 0.065(6) 0.090(6) 0.007(5) 0.028(4) -0.014(4)
O7 0.045(5) 0.076(6) 0.076(6) -0.010(5) 0.000(5) 0.028(5)
O8 0.058(5) 0.067(6) 0.043(5) -0.013(4) 0.012(4) 0.005(4)
O9 0.082(6) 0.029(4) 0.088(7) 0.017(4) 0.027(5) 0.004(4)
O10 0.064(6) 0.098(7) 0.049(5) 0.021(5) 0.014(4) -0.017(5)
O11 0.040(5) 0.069(6) 0.066(6) 0.008(5) 0.000(4) -0.015(4)
O12 0.069(6) 0.058(5) 0.066(6) -0.023(5) 0.033(5) 0.001(5)
N1 0.058(4) 0.060(5) 0.063(5) -0.004(4) 0.012(4) -0.001(4)
C101 0.061(6) 0.068(6) 0.070(6) -0.006(6) 0.011(6) -0.002(5)
C102 0.066(9) 0.070(8) 0.068(8) -0.012(7) 0.014(7) -0.001(8)
C103 0.066(6) 0.068(6) 0.075(6) -0.005(6) 0.011(6) 0.000(6)
C104 0.079(8) 0.079(8) 0.091(10) 0.000(9) 0.009(9) -0.004(8)
C105 0.062(6) 0.068(6) 0.072(6) -0.007(6) 0.015(6) 0.001(5)
C106 0.060(8) 0.066(7) 0.082(9) -0.013(8) 0.014(7) 0.003(7)
C107 0.063(6) 0.065(7) 0.071(7) -0.002(6) 0.013(6) 0.000(6)
C108 0.069(9) 0.077(10) 0.095(11) -0.004(10) 0.014(9) -0.005(9)
C111 0.064(6) 0.066(6) 0.069(6) -0.005(6) 0.009(6) 0.000(6)
C112 0.066(9) 0.070(8) 0.068(8) -0.012(7) 0.014(7) -0.001(8)
C113 0.065(6) 0.070(6) 0.075(6) -0.004(6) 0.014(6) -0.001(6)
C114 0.079(8) 0.079(8) 0.091(10) 0.000(9) 0.009(9) -0.004(8)
C115 0.062(6) 0.066(6) 0.073(6) -0.005(6) 0.013(6) 0.001(6)
C116 0.060(8) 0.066(7) 0.082(9) -0.013(8) 0.014(7) 0.003(7)
C117 0.063(7) 0.069(7) 0.072(7) -0.008(6) 0.013(6) 0.001(6)
C118 0.069(9) 0.077(10) 0.095(11) -0.004(10) 0.014(9) -0.005(9)
N2 0.045(4) 0.043(4) 0.041(4) -0.003(3) 0.012(3) 0.001(3)
C201 0.055(6) 0.051(5) 0.049(5) -0.005(5) 0.016(5) -0.003(5)
C202 0.067(8) 0.056(7) 0.063(8) -0.006(7) 0.019(7) 0.004(7)
C203 0.049(5) 0.048(5) 0.052(5) -0.003(5) 0.011(5) 0.002(5)
C204 0.053(8) 0.045(6) 0.053(9) 0.001(7) 0.013(7) -0.001(7)
C205 0.054(5) 0.052(5) 0.052(5) 0.002(5) 0.009(5) 0.001(5)
C206 0.066(8) 0.061(7) 0.066(9) 0.011(7) 0.034(8) 0.007(7)
C207 0.049(5) 0.045(5) 0.048(5) 0.001(5) 0.011(5) 0.003(5)
C208 0.048(8) 0.052(8) 0.051(6) 0.010(6) 0.011(6) 0.000(7)
C211 0.054(6) 0.051(6) 0.050(6) 0.000(5) 0.012(5) 0.001(5)
C212 0.067(8) 0.056(7) 0.063(8) -0.006(7) 0.019(7) 0.004(7)
C213 0.053(6) 0.049(6) 0.048(6) -0.003(5) 0.012(5) 0.002(5)
C214 0.053(8) 0.045(6) 0.053(9) 0.001(7) 0.013(7) -0.001(7)
C215 0.052(6) 0.050(6) 0.052(6) 0.000(5) 0.015(5) 0.001(5)
C216 0.066(8) 0.061(7) 0.066(9) 0.011(7) 0.034(8) 0.007(7)
C217 0.050(6) 0.048(6) 0.049(6) 0.000(5) 0.011(5) -0.001(5)
C218 0.048(8) 0.052(8) 0.051(6) 0.010(6) 0.011(6) 0.000(7)
N3 0.057(4) 0.046(4) 0.061(4) -0.003(4) 0.014(4) -0.002(4)
C301 0.059(6) 0.049(5) 0.065(6) -0.001(5) 0.014(5) -0.004(5)
C302 0.057(6) 0.035(6) 0.072(10) -0.001(6) 0.015(7) -0.010(5)
C303 0.063(6) 0.052(5) 0.071(6) -0.002(5) 0.021(5) 0.000(5)
C304 0.086(8) 0.056(9) 0.078(9) 0.006(7) 0.036(7) 0.008(7)
C305 0.068(6) 0.052(5) 0.071(6) -0.005(5) 0.014(5) -0.006(5)
C306 0.071(9) 0.049(7) 0.079(9) -0.013(7) 0.020(7) -0.009(7)
C307 0.070(6) 0.052(5) 0.068(6) 0.000(5) 0.014(5) -0.003(5)
C308 0.081(9) 0.066(7) 0.072(8) 0.010(7) 0.029(7) -0.001(8)
C311 0.061(6) 0.048(6) 0.066(6) -0.001(6) 0.016(6) -0.004(6)
C312 0.057(6) 0.035(6) 0.072(10) -0.001(6) 0.015(7) -0.010(5)
C313 0.065(6) 0.052(6) 0.068(6) -0.001(6) 0.017(6) -0.002(6)
C314 0.086(8) 0.056(9) 0.078(9) 0.006(7) 0.036(7) 0.008(7)
C315 0.065(6) 0.051(6) 0.070(6) -0.003(6) 0.017(6) -0.003(6)
C316 0.071(9) 0.049(7) 0.079(9) -0.013(7) 0.020(7) -0.009(7)
C317 0.066(6) 0.054(6) 0.068(6) 0.000(6) 0.015(6) -0.004(6)
C318 0.081(9) 0.066(7) 0.072(8) 0.010(7) 0.029(7) -0.001(8)

loop_
_atom_type_symbol
_atom_type_description
_atom_type_scat_dispersion_real
_atom_type_scat_dispersion_imag
_atom_type_scat_source
C C 0.0033 0.0016 'International Tables Vol C Tables 4.2.6.8 and 6.1.1.4'
H H 0.0000 0.0000 'International Tables Vol C Tables 4.2.6.8 and 6.1.1.4'
N N 0.0061 0.0033 'International Tables Vol C Tables 4.2.6.8 and 6.1.1.4'
O O 0.0106 0.0060 'International Tables Vol C Tables 4.2.6.8 and 6.1.1.4'
Ru Ru -1.2594 0.8363 'International Tables Vol C Tables 4.2.6.8 and 6.1.1.4'

loop_
_geom_angle_atom_site_label_1
_geom_angle_atom_site_label_2
_geom_angle_atom_site_label_3
_geom_angle
_geom_angle_site_symmetry_1
_geom_angle_site_symmetry_3
_geom_angle_publ_flag
C1 Ru1 C3 103.8(6) . . ?
C1 Ru1 C2 104.9(5) . . ?
C3 Ru1 C2 103.5(6) . . ?
C1 Ru1 Ru3 94.3(4) . . ?
C3 Ru1 Ru3 150.0(4) . . ?
C2 Ru1 Ru3 94.5(4) . . ?
C1 Ru1 Ru4 150.0(3) . . ?
C3 Ru1 Ru4 94.4(4) . . ?
C2 Ru1 Ru4 93.6(4) . . ?
Ru3 Ru1 Ru4 60.25(3) . . ?
C1 Ru1 Ru2 94.6(4) . . ?
C3 Ru1 Ru2 94.2(4) . . ?
C2 Ru1 Ru2 149.4(4) . . ?
Ru3 Ru1 Ru2 60.21(3) . . ?
Ru4 Ru1 Ru2 59.96(3) . . ?
C5 Ru2 C4 97.3(5) . . ?
C5 Ru2 C12 99.5(4) . . ?
C4 Ru2 C12 97.7(5) . . ?
C5 Ru2 C6 99.2(4) . . ?
C4 Ru2 C6 94.5(5) . . ?
C12 Ru2 C6 156.2(4) . . ?
C5 Ru2 Ru4 119.9(3) . . ?
C4 Ru2 Ru4 131.1(3) . . ?
C12 Ru2 Ru4 49.0(3) . . ?
C6 Ru2 Ru4 108.2(3) . . ?
C5 Ru2 Ru1 179.6(3) . . ?
C4 Ru2 Ru1 83.0(3) . . ?
C12 Ru2 Ru1 80.7(3) . . ?
C6 Ru2 Ru1 80.6(3) . . ?
Ru4 Ru2 Ru1 60.00(3) . . ?
C5 Ru2 Ru3 119.8(3) . . ?
C4 Ru2 Ru3 128.2(4) . . ?
C12 Ru2 Ru3 109.0(3) . . ?
C6 Ru2 Ru3 48.2(3) . . ?
Ru4 Ru2 Ru3 60.13(3) . . ?
Ru1 Ru2 Ru3 59.84(3) . . ?
C5 Ru2 H1 101(3) . . ?
C4 Ru2 H1 162(3) . . ?
C12 Ru2 H1 81.8(6) . . ?
C6 Ru2 H1 80.2(6) . . ?
Ru4 Ru2 H1 38.1(17) . . ?
Ru1 Ru2 H1 79(3) . . ?
Ru3 Ru2 H1 37.6(17) . . ?
C7 Ru3 C8 95.6(5) . . ?
C7 Ru3 C6 97.5(5) . . ?
C8 Ru3 C6 101.4(4) . . ?
C7 Ru3 C9 95.4(5) . . ?
C8 Ru3 C9 97.7(5) . . ?
C6 Ru3 C9 155.7(4) . . ?
C7 Ru3 Ru1 82.6(3) . . ?
C8 Ru3 Ru1 177.2(3) . . ?
C6 Ru3 Ru1 81.0(3) . . ?
C9 Ru3 Ru1 80.3(3) . . ?
C7 Ru3 Ru2 130.5(4) . . ?
C8 Ru3 Ru2 122.7(3) . . ?
C6 Ru3 Ru2 48.9(3) . . ?
C9 Ru3 Ru2 107.7(3) . . ?
Ru1 Ru3 Ru2 59.95(3) . . ?
C7 Ru3 Ru4 128.7(4) . . ?
C8 Ru3 Ru4 120.2(3) . . ?
C6 Ru3 Ru4 108.6(3) . . ?
C9 Ru3 Ru4 48.0(3) . . ?
Ru1 Ru3 Ru4 59.91(3) . . ?
Ru2 Ru3 Ru4 59.76(3) . . ?
C7 Ru3 H1 162(3) . . ?
C8 Ru3 H1 103(3) . . ?
C6 Ru3 H1 81.1(6) . . ?
C9 Ru3 H1 80.2(7) . . ?
Ru1 Ru3 H1 79(3) . . ?
Ru2 Ru3 H1 37.8(17) . . ?
Ru4 Ru3 H1 37.7(17) . . ?
C10 Ru4 C11 97.7(5) . . ?
C10 Ru4 C9 96.4(5) . . ?
C11 Ru4 C9 101.5(4) . . ?
C10 Ru4 C12 95.5(5) . . ?
C11 Ru4 C12 97.5(4) . . ?
C9 Ru4 C12 156.0(4) . . ?
C10 Ru4 Ru2 128.8(4) . . ?
C11 Ru4 Ru2 118.6(3) . . ?
C9 Ru4 Ru2 109.0(3) . . ?
C12 Ru4 Ru2 48.1(3) . . ?
C10 Ru4 Ru1 82.2(4) . . ?
C11 Ru4 Ru1 177.7(3) . . ?
C9 Ru4 Ru1 80.8(3) . . ?
C12 Ru4 Ru1 80.2(3) . . ?
Ru2 Ru4 Ru1 60.05(3) . . ?
C10 Ru4 Ru3 129.6(4) . . ?
C11 Ru4 Ru3 121.5(3) . . ?
C9 Ru4 Ru3 49.0(3) . . ?
C12 Ru4 Ru3 108.0(3) . . ?
Ru2 Ru4 Ru3 60.11(3) . . ?
Ru1 Ru4 Ru3 59.85(3) . . ?
C10 Ru4 H1 161(3) . . ?
C11 Ru4 H1 101(3) . . ?
C9 Ru4 H1 81.0(6) . . ?
C12 Ru4 H1 81.0(7) . . ?
Ru2 Ru4 H1 38.1(17) . . ?
Ru1 Ru4 H1 79(3) . . ?
Ru3 Ru4 H1 37.6(17) . . ?
O1 C1 Ru1 173.3(11) . . ?
O2 C2 Ru1 173.4(12) . . ?
O3 C3 Ru1 173.9(12) . . ?
O4 C4 Ru2 175.7(10) . . ?
O5 C5 Ru2 175.6(10) . . ?
O6 C6 Ru3 139.5(9) . . ?
O6 C6 Ru2 137.6(9) . . ?
Ru3 C6 Ru2 82.9(4) . . ?
O7 C7 Ru3 177.2(10) . . ?
O8 C8 Ru3 174.4(10) . . ?
O9 C9 Ru4 140.6(9) . . ?
O9 C9 Ru3 136.4(9) . . ?
Ru4 C9 Ru3 83.0(4) . . ?
O10 C10 Ru4 176.5(11) . . ?
O11 C11 Ru4 174.5(10) . . ?
O12 C12 Ru2 139.8(9) . . ?
O12 C12 Ru4 137.2(9) . . ?
Ru2 C12 Ru4 82.9(4) . . ?
C115 N1 C111 110(2) . . ?
C105 N1 C103 111.6(16) . . ?
C115 N1 C113 114(2) . . ?
C111 N1 C113 112(2) . . ?
C105 N1 C101 109.6(14) . . ?
C103 N1 C101 115.2(16) . . ?
C115 N1 C117 116(2) . . ?
C111 N1 C117 110(2) . . ?
C113 N1 C117 95(2) . . ?
C105 N1 C107 109.7(15) . . ?
C103 N1 C107 100.4(13) . . ?
C101 N1 C107 109.9(15) . . ?
N1 C101 C102 117.3(19) . . ?
N1 C101 H10A 108.0 . . ?
C102 C101 H10A 108.0 . . ?
N1 C101 H10B 108.0 . . ?
C102 C101 H10B 108.0 . . ?
H10A C101 H10B 107.2 . . ?
C101 C102 H10C 109.5 . . ?
C101 C102 H10D 109.5 . . ?
H10C C102 H10D 109.5 . . ?
C101 C102 H10E 109.5 . . ?
H10C C102 H10E 109.5 . . ?
H10D C102 H10E 109.5 . . ?
N1 C103 C104 115(2) . . ?
N1 C103 H10F 108.5 . . ?
C104 C103 H10F 108.5 . . ?
N1 C103 H10G 108.5 . . ?
C104 C103 H10G 108.5 . . ?
H10F C103 H10G 107.5 . . ?
C103 C104 H10H 109.5 . . ?
C103 C104 H10I 109.5 . . ?
H10H C104 H10I 109.5 . . ?
C103 C104 H10J 109.5 . . ?
H10H C104 H10J 109.5 . . ?
H10I C104 H10J 109.5 . . ?
N1 C105 C106 117.0(19) . . ?
N1 C105 H10K 108.0 . . ?
C106 C105 H10K 108.0 . . ?
N1 C105 H10L 108.0 . . ?
C106 C105 H10L 108.0 . . ?
H10K C105 H10L 107.3 . . ?
C105 C106 H10M 109.5 . . ?
C105 C106 H10N 109.5 . . ?
H10M C106 H10N 109.5 . . ?
C105 C106 H10O 109.5 . . ?
H10M C106 H10O 109.5 . . ?
H10N C106 H10O 109.5 . . ?
N1 C107 C108 116.5(19) . . ?
N1 C107 H10P 108.2 . . ?
C108 C107 H10P 108.2 . . ?
N1 C107 H10Q 108.2 . . ?
C108 C107 H10Q 108.2 . . ?
H10P C107 H10Q 107.3 . . ?
C107 C108 H10R 109.5 . . ?
C107 C108 H10S 109.5 . . ?
H10R C108 H10S 109.5 . . ?
C107 C108 H10T 109.5 . . ?
H10R C108 H10T 109.5 . . ?
H10S C108 H10T 109.5 . . ?
N1 C111 C112 118(3) . . ?
N1 C111 H11A 107.8 . . ?
C112 C111 H11A 107.8 . . ?
N1 C111 H11B 107.8 . . ?
C112 C111 H11B 107.8 . . ?
H11A C111 H11B 107.1 . . ?
C111 C112 H11C 109.5 . . ?
C111 C112 H11D 109.5 . . ?
H11C C112 H11D 109.5 . . ?
C111 C112 H11E 109.5 . . ?
H11C C112 H11E 109.5 . . ?
H11D C112 H11E 109.5 . . ?
N1 C113 C114 121(3) . . ?
N1 C113 H11F 107.2 . . ?
C114 C113 H11F 107.2 . . ?
N1 C113 H11G 107.2 . . ?
C114 C113 H11G 107.2 . . ?
H11F C113 H11G 106.8 . . ?
C113 C114 H11H 109.5 . . ?
C113 C114 H11I 109.5 . . ?
H11H C114 H11I 109.5 . . ?
C113 C114 H11J 109.5 . . ?
H11H C114 H11J 109.5 . . ?
H11I C114 H11J 109.5 . . ?
N1 C115 C116 117(3) . . ?
N1 C115 H11K 108.1 . . ?
C116 C115 H11K 108.1 . . ?
N1 C115 H11L 108.1 . . ?
C116 C115 H11L 108.1 . . ?
H11K C115 H11L 107.3 . . ?
C115 C116 H10U 109.5 . . ?
C115 C116 H10V 109.5 . . ?
H10U C116 H10V 109.5 . . ?
C115 C116 H10W 109.5 . . ?
H10U C116 H10W 109.5 . . ?
H10V C116 H10W 109.5 . . ?
N1 C117 C118 111(3) . . ?
N1 C117 H11M 109.3 . . ?
C118 C117 H11M 109.3 . . ?
N1 C117 H11N 109.3 . . ?
C118 C117 H11N 109.3 . . ?
H11M C117 H11N 108.0 . . ?
C117 C118 H11O 109.5 . . ?
C117 C118 H11P 109.5 . . ?
H11O C118 H11P 109.5 . . ?
C117 C118 H11Q 109.5 . . ?
H11O C118 H11Q 109.5 . . ?
H11P C118 H11Q 109.5 . . ?
C213 N2 C217 109.4(16) . . ?
C213 N2 C211 112.3(18) . . ?
C217 N2 C211 109.4(18) . . ?
C207 N2 C205 113.7(13) . . ?
C213 N2 C215 111.2(18) . . ?
C217 N2 C215 110.3(17) . . ?
C211 N2 C215 104.2(16) . . ?
C207 N2 C203 105.9(12) . . ?
C205 N2 C203 112.5(13) . . ?
C207 N2 C201 111.2(13) . . ?
C205 N2 C201 104.4(12) . . ?
C203 N2 C201 109.1(13) . . ?
N2 C201 C202 115.3(16) . . ?
N2 C201 H20A 108.4 . . ?
C202 C201 H20A 108.4 . . ?
N2 C201 H20B 108.4 . . ?
C202 C201 H20B 108.4 . . ?
H20A C201 H20B 107.5 . . ?
C201 C202 H20C 109.5 . . ?
C201 C202 H20D 109.5 . . ?
H20C C202 H20D 109.5 . . ?
C201 C202 H20E 109.5 . . ?
H20C C202 H20E 109.5 . . ?
H20D C202 H20E 109.5 . . ?
N2 C203 C204 116.4(16) . . ?
N2 C203 H20F 108.2 . . ?
C204 C203 H20F 108.2 . . ?
N2 C203 H20G 108.2 . . ?
C204 C203 H20G 108.2 . . ?
H20F C203 H20G 107.3 . . ?
C203 C204 H20H 109.5 . . ?
C203 C204 H20I 109.5 . . ?
H20H C204 H20I 109.5 . . ?
C203 C204 H20J 109.5 . . ?
H20H C204 H20J 109.5 . . ?
H20I C204 H20J 109.5 . . ?
N2 C205 C206 112.7(17) . . ?
N2 C205 H20K 109.1 . . ?
C206 C205 H20K 109.1 . . ?
N2 C205 H20L 109.1 . . ?
C206 C205 H20L 109.1 . . ?
H20K C205 H20L 107.8 . . ?
C205 C206 H20M 109.5 . . ?
C205 C206 H20N 109.5 . . ?
H20M C206 H20N 109.5 . . ?
C205 C206 H20O 109.5 . . ?
H20M C206 H20O 109.5 . . ?
H20N C206 H20O 109.5 . . ?
N2 C207 C208 113.9(16) . . ?
N2 C207 H20P 108.8 . . ?
C208 C207 H20P 108.8 . . ?
N2 C207 H20Q 108.8 . . ?
C208 C207 H20Q 108.8 . . ?
H20P C207 H20Q 107.7 . . ?
C207 C208 H20R 109.5 . . ?
C207 C208 H20S 109.5 . . ?
H20R C208 H20S 109.5 . . ?
C207 C208 H20T 109.5 . . ?
H20R C208 H20T 109.5 . . ?
H20S C208 H20T 109.5 . . ?
N2 C211 C212 119(2) . . ?
N2 C211 H21A 107.7 . . ?
C212 C211 H21A 107.7 . . ?
N2 C211 H21B 107.7 . . ?
C212 C211 H21B 107.7 . . ?
H21A C211 H21B 107.1 . . ?
C211 C212 H21C 109.5 . . ?
C211 C212 H21D 109.5 . . ?
H21C C212 H21D 109.5 . . ?
C211 C212 H21E 109.5 . . ?
H21C C212 H21E 109.5 . . ?
H21D C212 H21E 109.5 . . ?
N2 C213 C214 119(2) . . ?
N2 C213 H21F 107.5 . . ?
C214 C213 H21F 107.5 . . ?
N2 C213 H21G 107.5 . . ?
C214 C213 H21G 107.5 . . ?
H21F C213 H21G 107.0 . . ?
C213 C214 H21H 109.5 . . ?
C213 C214 H21I 109.5 . . ?
H21H C214 H21I 109.5 . . ?
C213 C214 H21J 109.5 . . ?
H21H C214 H21J 109.5 . . ?
H21I C214 H21J 109.5 . . ?
N2 C215 C216 114(3) . . ?
N2 C215 H21K 108.7 . . ?
C216 C215 H21K 108.7 . . ?
N2 C215 H21L 108.7 . . ?
C216 C215 H21L 108.7 . . ?
H21K C215 H21L 107.6 . . ?
C215 C216 H21M 109.5 . . ?
C215 C216 H21N 109.5 . . ?
H21M C216 H21N 109.5 . . ?
C215 C216 H21O 109.5 . . ?
H21M C216 H21O 109.5 . . ?
H21N C216 H21O 109.5 . . ?
N2 C217 C218 117(2) . . ?
N2 C217 H21P 108.2 . . ?
C218 C217 H21P 108.2 . . ?
N2 C217 H21Q 108.2 . . ?
C218 C217 H21Q 108.2 . . ?
H21P C217 H21Q 107.3 . . ?
C217 C218 H21R 109.5 . . ?
C217 C218 H21S 109.5 . . ?
H21R C218 H21S 109.5 . . ?
C217 C218 H21T 109.5 . . ?
H21R C218 H21T 109.5 . . ?
H21S C218 H21T 109.5 . . ?
C313 N3 C315 112(3) . . ?
C313 N3 C311 119(3) . . ?
C315 N3 C311 104(2) . . ?
C313 N3 C317 107(2) . . ?
C315 N3 C317 104(3) . . ?
C311 N3 C317 111(3) . . ?
C305 N3 C307 111.6(13) . . ?
C305 N3 C301 106.5(12) . . ?
C307 N3 C301 110.5(13) . . ?
C305 N3 C303 111.4(13) . . ?
C307 N3 C303 107.8(12) . . ?
C301 N3 C303 108.9(13) . . ?
N3 C301 C302 117.1(16) . . ?
N3 C301 H30A 108.0 . . ?
C302 C301 H30A 108.0 . . ?
N3 C301 H30B 108.0 . . ?
C302 C301 H30B 108.0 . . ?
H30A C301 H30B 107.3 . . ?
C301 C302 H30C 109.5 . . ?
C301 C302 H30D 109.5 . . ?
H30C C302 H30D 109.5 . . ?
C301 C302 H30E 109.5 . . ?
H30C C302 H30E 109.5 . . ?
H30D C302 H30E 109.5 . . ?
N3 C303 C304 114.4(16) . . ?
N3 C303 H30F 108.7 . . ?
C304 C303 H30F 108.7 . . ?
N3 C303 H30G 108.7 . . ?
C304 C303 H30G 108.7 . . ?
H30F C303 H30G 107.6 . . ?
C303 C304 H30H 109.5 . . ?
C303 C304 H30I 109.5 . . ?
H30H C304 H30I 109.5 . . ?
C303 C304 H30J 109.5 . . ?
H30H C304 H30J 109.5 . . ?
H30I C304 H30J 109.5 . . ?
N3 C305 C306 115.8(15) . . ?
N3 C305 H30K 108.3 . . ?
C306 C305 H30K 108.3 . . ?
N3 C305 H30L 108.3 . . ?
C306 C305 H30L 108.3 . . ?
H30K C305 H30L 107.4 . . ?
C305 C306 H30M 109.5 . . ?
C305 C306 H30N 109.5 . . ?
H30M C306 H30N 109.5 . . ?
C305 C306 H30O 109.5 . . ?
H30M C306 H30O 109.5 . . ?
H30N C306 H30O 109.5 . . ?
N3 C307 C308 116.3(16) . . ?
N3 C307 H30P 108.2 . . ?
C308 C307 H30P 108.2 . . ?
N3 C307 H30Q 108.2 . . ?
C308 C307 H30Q 108.2 . . ?
H30P C307 H30Q 107.4 . . ?
C307 C308 H30R 109.5 . . ?
C307 C308 H30S 109.5 . . ?
H30R C308 H30S 109.5 . . ?
C307 C308 H30T 109.5 . . ?
H30R C308 H30T 109.5 . . ?
H30S C308 H30T 109.5 . . ?
N3 C311 C312 112(3) . . ?
N3 C311 H31A 109.2 . . ?
C312 C311 H31A 109.2 . . ?
N3 C311 H31B 109.2 . . ?
C312 C311 H31B 109.2 . . ?
H31A C311 H31B 107.9 . . ?
C311 C312 H31C 109.5 . . ?
C311 C312 H31D 109.5 . . ?
H31C C312 H31D 109.5 . . ?
C311 C312 H31E 109.5 . . ?
H31C C312 H31E 109.5 . . ?
H31D C312 H31E 109.5 . . ?
N3 C313 C314 105(3) . . ?
N3 C313 H31F 110.8 . . ?
C314 C313 H31F 110.8 . . ?
N3 C313 H31G 110.8 . . ?
C314 C313 H31G 110.8 . . ?
H31F C313 H31G 108.9 . . ?
C313 C314 H31H 109.5 . . ?
C313 C314 H31I 109.5 . . ?
H31H C314 H31I 109.5 . . ?
C313 C314 H31J 109.5 . . ?
H31H C314 H31J 109.5 . . ?
H31I C314 H31J 109.5 . . ?
N3 C315 C316 116(3) . . ?
N3 C315 H31K 108.3 . . ?
C316 C315 H31K 108.3 . . ?
N3 C315 H31L 108.3 . . ?
C316 C315 H31L 108.3 . . ?
H31K C315 H31L 107.4 . . ?
C315 C316 H31M 109.5 . . ?
C315 C316 H31N 109.5 . . ?
H31M C316 H31N 109.5 . . ?
C315 C316 H31O 109.5 . . ?
H31M C316 H31O 109.5 . . ?
H31N C316 H31O 109.5 . . ?
N3 C317 C318 119(3) . . ?
N3 C317 H31P 107.4 . . ?
C318 C317 H31P 107.4 . . ?
N3 C317 H31Q 107.4 . . ?
C318 C317 H31Q 107.4 . . ?
H31P C317 H31Q 107.0 . . ?
C317 C318 H31R 109.5 . . ?
C317 C318 H31S 109.5 . . ?
H31R C318 H31S 109.5 . . ?
C317 C318 H31T 109.5 . . ?
H31R C318 H31T 109.5 . . ?
H31S C318 H31T 109.5 . . ?

loop_
_geom_bond_atom_site_label_1
_geom_bond_atom_site_label_2
_geom_bond_distance
_geom_bond_site_symmetry_2
_geom_bond_publ_flag
Ru1 C1 1.877(13) . ?
Ru1 C3 1.878(14) . ?
Ru1 C2 1.879(13) . ?
Ru1 Ru3 2.8001(11) . ?
Ru1 Ru4 2.8018(11) . ?
Ru1 Ru2 2.8032(11) . ?
Ru2 C5 1.853(11) . ?
Ru2 C4 1.880(11) . ?
Ru2 C12 2.100(11) . ?
Ru2 C6 2.134(10) . ?
Ru2 Ru4 2.8006(11) . ?
Ru2 Ru3 2.8106(11) . ?
Ru2 H1 1.78(4) . ?
Ru3 C7 1.850(12) . ?
Ru3 C8 1.864(10) . ?
Ru3 C6 2.111(11) . ?
Ru3 C9 2.139(10) . ?
Ru3 Ru4 2.8113(11) . ?
Ru3 H1 1.77(4) . ?
Ru4 C10 1.854(10) . ?
Ru4 C11 1.871(11) . ?
Ru4 C9 2.106(12) . ?
Ru4 C12 2.130(10) . ?
Ru4 H1 1.78(4) . ?
C1 O1 1.155(15) . ?
C2 O2 1.144(14) . ?
C3 O3 1.146(15) . ?
C4 O4 1.118(13) . ?
C5 O5 1.159(13) . ?
C6 O6 1.195(13) . ?
C7 O7 1.152(14) . ?
C8 O8 1.152(13) . ?
C9 O9 1.182(14) . ?
C10 O10 1.141(13) . ?
C11 O11 1.137(13) . ?
C12 O12 1.197(13) . ?
N1 C115 1.460(18) . ?
N1 C111 1.467(18) . ?
N1 C105 1.478(16) . ?
N1 C103 1.481(16) . ?
N1 C113 1.483(18) . ?
N1 C101 1.484(16) . ?
N1 C117 1.490(18) . ?
N1 C107 1.512(16) . ?
C101 C102 1.524(19) . ?
C101 H10A 0.9700 . ?
C101 H10B 0.9700 . ?
C102 H10C 0.9600 . ?
C102 H10D 0.9600 . ?
C102 H10E 0.9600 . ?
C103 C104 1.508(18) . ?
C103 H10F 0.9700 . ?
C103 H10G 0.9700 . ?
C104 H10H 0.9600 . ?
C104 H10I 0.9600 . ?
C104 H10J 0.9600 . ?
C105 C106 1.522(19) . ?
C105 H10K 0.9700 . ?
C105 H10L 0.9700 . ?
C106 H10M 0.9600 . ?
C106 H10N 0.9600 . ?
C106 H10O 0.9600 . ?
C107 C108 1.537(18) . ?
C107 H10P 0.9700 . ?
C107 H10Q 0.9700 . ?
C108 H10R 0.9600 . ?
C108 H10S 0.9600 . ?
C108 H10T 0.9600 . ?
C111 C112 1.52(2) . ?
C111 H11A 0.9700 . ?
C111 H11B 0.9700 . ?
C112 H11C 0.9600 . ?
C112 H11D 0.9600 . ?
C112 H11E 0.9600 . ?
C113 C114 1.51(2) . ?
C113 H11F 0.9700 . ?
C113 H11G 0.9700 . ?
C114 H11H 0.9600 . ?
C114 H11I 0.9600 . ?
C114 H11J 0.9600 . ?
C115 C116 1.52(2) . ?
C115 H11K 0.9700 . ?
C115 H11L 0.9700 . ?
C116 H10U 0.9600 . ?
C116 H10V 0.9600 . ?
C116 H10W 0.9600 . ?
C117 C118 1.53(2) . ?
C117 H11M 0.9700 . ?
C117 H11N 0.9700 . ?
C118 H11O 0.9600 . ?
C118 H11P 0.9600 . ?
C118 H11Q 0.9600 . ?
N2 C213 1.473(17) . ?
N2 C207 1.476(15) . ?
N2 C217 1.480(17) . ?
N2 C211 1.487(17) . ?
N2 C205 1.488(15) . ?
N2 C215 1.490(17) . ?
N2 C203 1.499(15) . ?
N2 C201 1.507(15) . ?
C201 C202 1.513(17) . ?
C201 H20A 0.9700 . ?
C201 H20B 0.9700 . ?
C202 H20C 0.9600 . ?
C202 H20D 0.9600 . ?
C202 H20E 0.9600 . ?
C203 C204 1.532(17) . ?
C203 H20F 0.9700 . ?
C203 H20G 0.9700 . ?
C204 H20H 0.9600 . ?
C204 H20I 0.9600 . ?
C204 H20J 0.9600 . ?
C205 C206 1.526(19) . ?
C205 H20K 0.9700 . ?
C205 H20L 0.9700 . ?
C206 H20M 0.9600 . ?
C206 H20N 0.9600 . ?
C206 H20O 0.9600 . ?
C207 C208 1.528(19) . ?
C207 H20P 0.9700 . ?
C207 H20Q 0.9700 . ?
C208 H20R 0.9600 . ?
C208 H20S 0.9600 . ?
C208 H20T 0.9600 . ?
C211 C212 1.532(19) . ?
C211 H21A 0.9700 . ?
C211 H21B 0.9700 . ?
C212 H21C 0.9600 . ?
C212 H21D 0.9600 . ?
C212 H21E 0.9600 . ?
C213 C214 1.529(19) . ?
C213 H21F 0.9700 . ?
C213 H21G 0.9700 . ?
C214 H21H 0.9600 . ?
C214 H21I 0.9600 . ?
C214 H21J 0.9600 . ?
C215 C216 1.53(2) . ?
C215 H21K 0.9700 . ?
C215 H21L 0.9700 . ?
C216 H21M 0.9600 . ?
C216 H21N 0.9600 . ?
C216 H21O 0.9600 . ?
C217 C218 1.53(2) . ?
C217 H21P 0.9700 . ?
C217 H21Q 0.9700 . ?
C218 H21R 0.9600 . ?
C218 H21S 0.9600 . ?
C218 H21T 0.9600 . ?
N3 C313 1.468(19) . ?
N3 C315 1.472(19) . ?
N3 C311 1.478(19) . ?
N3 C305 1.486(15) . ?
N3 C317 1.486(19) . ?
N3 C307 1.494(15) . ?
N3 C301 1.504(15) . ?
N3 C303 1.508(15) . ?
C301 C302 1.522(19) . ?
C301 H30A 0.9700 . ?
C301 H30B 0.9700 . ?
C302 H30C 0.9600 . ?
C302 H30D 0.9600 . ?
C302 H30E 0.9600 . ?
C303 C304 1.546(18) . ?
C303 H30F 0.9700 . ?
C303 H30G 0.9700 . ?
C304 H30H 0.9600 . ?
C304 H30I 0.9600 . ?
C304 H30J 0.9600 . ?
C305 C306 1.536(17) . ?
C305 H30K 0.9700 . ?
C305 H30L 0.9700 . ?
C306 H30M 0.9600 . ?
C306 H30N 0.9600 . ?
C306 H30O 0.9600 . ?
C307 C308 1.520(17) . ?
C307 H30P 0.9700 . ?
C307 H30Q 0.9700 . ?
C308 H30R 0.9600 . ?
C308 H30S 0.9600 . ?
C308 H30T 0.9600 . ?
C311 C312 1.53(2) . ?
C311 H31A 0.9700 . ?
C311 H31B 0.9700 . ?
C312 H31C 0.9600 . ?
C312 H31D 0.9600 . ?
C312 H31E 0.9600 . ?
C313 C314 1.54(2) . ?
C313 H31F 0.9700 . ?
C313 H31G 0.9700 . ?
C314 H31H 0.9600 . ?
C314 H31I 0.9600 . ?
C314 H31J 0.9600 . ?
C315 C316 1.54(2) . ?
C315 H31K 0.9700 . ?
C315 H31L 0.9700 . ?
C316 H31M 0.9600 . ?
C316 H31N 0.9600 . ?
C316 H31O 0.9600 . ?
C317 C318 1.52(2) . ?
C317 H31P 0.9700 . ?
C317 H31Q 0.9700 . ?
C318 H31R 0.9600 . ?
C318 H31S 0.9600 . ?
C318 H31T 0.9600 . ?
